data_1556316
loop_
_publ_author_name
'Ananthakrishnan, Rajakumar'
'Gazi, Sarifuddin'

_publ_section_title
;
 [Ru(bpy)3]2+ aided photocatalytic synthesis of 2-arylpyridines via
 Hantzsch reaction under visible irradiation and oxygen atmosphere
;
_journal_issue 7
_journal_name_full 'Catalysis Science &amp; Technology'
_journal_page_first 1463
_journal_paper_doi 10.1039/c2cy20050c
_journal_volume 2
_journal_year 2012
_chemical_formula_sum 'C17 H17 N O5'
_chemical_formula_weight 315.32
_space_group_IT_number 61
_space_group_name_Hall '-P 2bc 2ac'
_space_group_name_H-M_alt 'P c a b'
_atom_sites_solution_hydrogens geom
_atom_sites_solution_primary direct
_atom_sites_solution_secondary difmap
_audit_creation_method SHELXL-97
_cell_angle_alpha 90.00
_cell_angle_beta 90.00
_cell_angle_gamma 90.00
_cell_formula_units_Z 8
_cell_length_a 8.8191(6)
_cell_length_b 17.5507(11)
_cell_length_c 20.7531(13)
_cell_measurement_temperature 293(2)
_cell_volume 3212.2(4)
_computing_structure_refinement 'SHELXL-97 (Sheldrick, 1997)'
_diffrn_ambient_temperature 293(2)
_diffrn_measured_fraction_theta_full 0.969
_diffrn_measured_fraction_theta_max 0.969
_diffrn_radiation_monochromator graphite
_diffrn_radiation_source 'fine-focus sealed tube'
_diffrn_radiation_type MoK\a
_diffrn_radiation_wavelength 0.71073
_diffrn_reflns_av_R_equivalents 0.0373
_diffrn_reflns_av_sigmaI/netI 0.0226
_diffrn_reflns_limit_h_max 12
_diffrn_reflns_limit_h_min -12
_diffrn_reflns_limit_k_max 22
_diffrn_reflns_limit_k_min -20
_diffrn_reflns_limit_l_max 27
_diffrn_reflns_limit_l_min -28
_diffrn_reflns_number 42559
_diffrn_reflns_theta_full 29.49
_diffrn_reflns_theta_max 29.49
_diffrn_reflns_theta_min 1.96
_exptl_absorpt_coefficient_mu 0.097
_exptl_crystal_density_diffrn 1.304
_exptl_crystal_density_method 'not measured'
_exptl_crystal_F_000 1328
_refine_diff_density_max 0.415
_refine_diff_density_min -0.273
_refine_diff_density_rms 0.049
_refine_ls_extinction_method none
_refine_ls_goodness_of_fit_ref 1.053
_refine_ls_hydrogen_treatment mixed
_refine_ls_matrix_type full
_refine_ls_number_parameters 208
_refine_ls_number_reflns 4345
_refine_ls_number_restraints 0
_refine_ls_restrained_S_all 1.053
_refine_ls_R_factor_all 0.0788
_refine_ls_R_factor_gt 0.0520
_refine_ls_shift/su_max 0.006
_refine_ls_shift/su_mean 0.001
_refine_ls_structure_factor_coef Fsqd
_refine_ls_weighting_details 'calc w=1/[\s^2^(Fo^2^)+(0.0791P)^2^+1.4852P] where P=(Fo^2^+2Fc^2^)/3'
_refine_ls_weighting_scheme calc
_refine_ls_wR_factor_gt 0.1416
_refine_ls_wR_factor_ref 0.1682
_reflns_number_gt 3091
_reflns_number_total 4345
_reflns_threshold_expression >2sigma(I)
_cod_data_source_file c2cy20050c.txt
_cod_data_source_block ra_sg_dph6_0m
_cod_database_code 1556316

loop_
_symmetry_equiv_pos_as_xyz
'x, y, z'
'-x, -y+1/2, z+1/2'
'x+1/2, -y, -z+1/2'
'-x+1/2, y+1/2, -z'
'-x, -y, -z'
'x, y-1/2, -z-1/2'
'-x-1/2, y, z-1/2'
'x-1/2, -y-1/2, z'

loop_
_atom_site_label
_atom_site_type_symbol
_atom_site_fract_x
_atom_site_fract_y
_atom_site_fract_z
_atom_site_U_iso_or_equiv
_atom_site_adp_type
_atom_site_occupancy
_atom_site_symmetry_multiplicity
_atom_site_calc_flag
_atom_site_refinement_flags
N1 N 0.20650(16) 0.08726(8) 0.38657(6) 0.0364(3) Uani 1 1 d .
O3 O 0.07965(17) 0.21838(8) 0.54573(6) 0.0473(3) Uani 1 1 d .
C11 C -0.07236(18) 0.16102(9) 0.40603(8) 0.0336(3) Uani 1 1 d .
C7 C 0.15956(17) 0.10474(9) 0.44636(7) 0.0308(3) Uani 1 1 d .
C8 C 0.02261(18) 0.14272(9) 0.45750(7) 0.0318(3) Uani 1 1 d .
C13 C -0.01999(19) 0.14270(9) 0.34451(7) 0.0344(3) Uani 1 1 d .
C3 C 0.2028(2) 0.04086(10) 0.55262(8) 0.0382(4) Uani 1 1 d .
H3 H 0.0997 0.0301 0.5548 0.046 Uiso 1 1 calc R
C4 C 0.26005(18) 0.08102(9) 0.50020(7) 0.0317(3) Uani 1 1 d .
O5 O -0.22507(16) 0.11400(9) 0.27840(7) 0.0553(4) Uani 1 1 d .
O1 O 0.54096(18) 0.00466(10) 0.64709(6) 0.0637(5) Uani 1 1 d .
H1 H 0.6294 0.0168 0.6405 0.096 Uiso 1 1 calc R
O2 O -0.12315(16) 0.14281(10) 0.55505(7) 0.0579(4) Uani 1 1 d .
C6 C 0.50895(19) 0.07458(12) 0.54792(9) 0.0433(4) Uani 1 1 d .
H6 H 0.6114 0.0871 0.5468 0.052 Uiso 1 1 calc R
C14 C 0.12023(19) 0.10779(10) 0.33607(7) 0.0362(4) Uani 1 1 d .
C16 C -0.1148(2) 0.16335(11) 0.28705(8) 0.0406(4) Uani 1 1 d .
C9 C -0.01865(18) 0.16667(10) 0.52482(8) 0.0354(4) Uani 1 1 d .
C1 C 0.4512(2) 0.03239(11) 0.59856(8) 0.0418(4) Uani 1 1 d .
C2 C 0.2978(2) 0.01687(11) 0.60153(8) 0.0427(4) Uani 1 1 d .
H2 H 0.2584 -0.0097 0.6365 0.051 Uiso 1 1 calc R
C5 C 0.41369(19) 0.09802(11) 0.49895(8) 0.0380(4) Uani 1 1 d .
H5 H 0.4532 0.1256 0.4646 0.046 Uiso 1 1 calc R
O4 O -0.0939(2) 0.21765(11) 0.25405(8) 0.0787(6) Uani 1 1 d .
C12 C -0.2219(2) 0.20032(13) 0.41602(10) 0.0512(5) Uani 1 1 d .
H12A H -0.2383 0.2082 0.4613 0.077 Uiso 1 1 calc R
H12B H -0.3019 0.1693 0.3989 0.077 Uiso 1 1 calc R
H12C H -0.2210 0.2486 0.3943 0.077 Uiso 1 1 calc R
C15 C 0.1832(3) 0.09149(14) 0.27013(9) 0.0554(5) Uani 1 1 d .
H15A H 0.2806 0.0675 0.2742 0.083 Uiso 1 1 calc R
H15B H 0.1939 0.1384 0.2467 0.083 Uiso 1 1 calc R
H15C H 0.1155 0.0582 0.2474 0.083 Uiso 1 1 calc R
C17 C -0.3312(3) 0.12925(17) 0.22682(12) 0.0742(7) Uani 1 1 d .
H17A H -0.4058 0.0895 0.2253 0.111 Uiso 1 1 calc R
H17B H -0.2778 0.1312 0.1865 0.111 Uiso 1 1 calc R
H17C H -0.3804 0.1772 0.2344 0.111 Uiso 1 1 calc R
C10 C 0.0652(3) 0.24102(15) 0.61238(9) 0.0650(6) Uani 1 1 d .
H10A H 0.1411 0.2784 0.6224 0.097 Uiso 1 1 calc R
H10B H 0.0785 0.1973 0.6396 0.097 Uiso 1 1 calc R
H10C H -0.0336 0.2624 0.6194 0.097 Uiso 1 1 calc R

loop_
_atom_site_aniso_label
_atom_site_aniso_U_11
_atom_site_aniso_U_22
_atom_site_aniso_U_33
_atom_site_aniso_U_23
_atom_site_aniso_U_13
_atom_site_aniso_U_12
N1 0.0362(7) 0.0451(8) 0.0278(6) -0.0021(5) -0.0009(5) 0.0044(6)
O3 0.0624(8) 0.0514(8) 0.0283(6) -0.0076(5) 0.0090(6) -0.0141(6)
C11 0.0334(7) 0.0371(8) 0.0302(7) 0.0023(6) 0.0001(6) 0.0007(6)
C7 0.0317(7) 0.0344(8) 0.0262(7) 0.0005(6) -0.0009(6) -0.0023(6)
C8 0.0327(7) 0.0365(8) 0.0260(7) 0.0006(6) 0.0012(6) -0.0027(6)
C13 0.0377(8) 0.0396(9) 0.0258(7) 0.0038(6) -0.0039(6) 0.0002(7)
C3 0.0353(8) 0.0448(10) 0.0344(8) 0.0050(7) -0.0022(6) -0.0035(7)
C4 0.0333(7) 0.0357(8) 0.0262(7) -0.0010(6) -0.0031(6) 0.0004(6)
O5 0.0524(8) 0.0649(9) 0.0486(8) 0.0185(7) -0.0215(6) -0.0082(7)
O1 0.0554(9) 0.1060(13) 0.0298(7) -0.0036(7) -0.0103(6) 0.0345(9)
O2 0.0447(8) 0.0894(12) 0.0396(7) -0.0064(7) 0.0132(6) -0.0155(7)
C6 0.0311(8) 0.0597(11) 0.0391(9) -0.0093(8) -0.0053(7) 0.0027(8)
C14 0.0400(8) 0.0436(9) 0.0249(7) -0.0008(6) -0.0011(6) 0.0031(7)
C16 0.0452(9) 0.0473(10) 0.0292(8) 0.0069(7) -0.0033(7) 0.0037(8)
C9 0.0342(8) 0.0444(9) 0.0278(7) 0.0019(6) 0.0016(6) 0.0012(7)
C1 0.0442(9) 0.0547(11) 0.0267(7) -0.0082(7) -0.0065(7) 0.0148(8)
C2 0.0491(10) 0.0493(10) 0.0295(8) 0.0052(7) -0.0013(7) 0.0044(8)
C5 0.0344(8) 0.0466(10) 0.0329(8) -0.0003(7) 0.0009(6) -0.0011(7)
O4 0.0952(13) 0.0785(11) 0.0625(10) 0.0398(9) -0.0287(9) -0.0231(10)
C12 0.0434(10) 0.0669(13) 0.0432(10) 0.0019(9) 0.0001(8) 0.0187(9)
C15 0.0585(12) 0.0800(15) 0.0275(8) -0.0042(8) 0.0017(8) 0.0178(11)
C17 0.0673(15) 0.0932(19) 0.0621(14) 0.0162(13) -0.0363(12) -0.0024(14)
C10 0.0904(17) 0.0741(15) 0.0303(9) -0.0142(9) 0.0110(10) -0.0201(13)

loop_
_atom_type_symbol
_atom_type_description
_atom_type_scat_dispersion_real
_atom_type_scat_dispersion_imag
_atom_type_scat_source
C C 0.0033 0.0016 'International Tables Vol C Tables 4.2.6.8 and 6.1.1.4'
H H 0.0000 0.0000 'International Tables Vol C Tables 4.2.6.8 and 6.1.1.4'
N N 0.0061 0.0033 'International Tables Vol C Tables 4.2.6.8 and 6.1.1.4'
O O 0.0106 0.0060 'International Tables Vol C Tables 4.2.6.8 and 6.1.1.4'

loop_
_geom_angle_atom_site_label_1
_geom_angle_atom_site_label_2
_geom_angle_atom_site_label_3
_geom_angle
C7 N1 C14 118.98(14)
C9 O3 C10 116.31(15)
C8 C11 C13 116.68(15)
C8 C11 C12 121.80(15)
C13 C11 C12 121.50(15)
N1 C7 C8 121.83(14)
N1 C7 C4 116.54(14)
C8 C7 C4 121.62(13)
C11 C8 C7 120.11(14)
C11 C8 C9 120.12(14)
C7 C8 C9 119.72(14)
C14 C13 C11 120.72(14)
C14 C13 C16 120.11(14)
C11 C13 C16 119.14(15)
C2 C3 C4 120.62(16)
C5 C4 C3 118.54(15)
C5 C4 C7 120.54(14)
C3 C4 C7 120.92(14)
C16 O5 C17 117.24(17)
C5 C6 C1 119.65(16)
N1 C14 C13 121.54(14)
N1 C14 C15 116.69(15)
C13 C14 C15 121.77(15)
O4 C16 O5 124.39(17)
O4 C16 C13 124.41(18)
O5 C16 C13 111.20(14)
O2 C9 O3 124.98(16)
O2 C9 C8 125.34(16)
O3 C9 C8 109.68(13)
O1 C1 C2 117.58(17)
O1 C1 C6 122.41(17)
C2 C1 C6 120.00(16)
C3 C2 C1 120.05(17)
C6 C5 C4 121.07(16)

loop_
_geom_bond_atom_site_label_1
_geom_bond_atom_site_label_2
_geom_bond_distance
N1 C7 1.344(2)
N1 C14 1.344(2)
O3 C9 1.328(2)
O3 C10 1.445(2)
C11 C8 1.395(2)
C11 C13 1.395(2)
C11 C12 1.503(2)
C7 C8 1.399(2)
C7 C4 1.486(2)
C8 C9 1.504(2)
C13 C14 1.391(2)
C13 C16 1.501(2)
C3 C2 1.381(2)
C3 C4 1.391(2)
C4 C5 1.388(2)
O5 C16 1.314(2)
O5 C17 1.447(2)
O1 C1 1.370(2)
O2 C9 1.191(2)
C6 C5 1.381(2)
C6 C1 1.383(3)
C14 C15 1.504(2)
C16 O4 1.188(2)
C1 C2 1.382(3)
